data_4316044
loop_
_publ_author_name
'Yu-Chiao Liu'
'Ling-Kuang Tu'
'Tao-Hung Yen'
'Gene-Hsiang Lee'
'Shu-Ting Yang'
'Ming-Hsi Chiang'

_publ_section_title
;
 Secondary Coordination Sphere Interactions within the Biomimetic Iron
 Azadithiolate Complexes Related to Fe-Only Hydrogenase: Dynamic Measure
 of Electron Density about the Fe Sites
;
_journal_name_full 'Inorganic Chemistry'
_journal_page_first 6409
_journal_page_last 6420
_journal_paper_doi 10.1021/ic100484a
_journal_volume 49
_journal_year 2010
_chemical_formula_sum 'C26 H30 Fe4 N2 O12 S4'
_chemical_formula_weight 914.16
_chemical_name_systematic
; 
 ? 
;
_space_group_IT_number 14
_symmetry_cell_setting monoclinic
_symmetry_space_group_name_Hall '-P 2ybc'
_symmetry_space_group_name_H-M 'P 1 21/c 1'
_atom_sites_solution_hydrogens geom
_atom_sites_solution_primary direct
_atom_sites_solution_secondary difmap
_audit_creation_method SHELXL-97
_cell_angle_alpha 90.00
_cell_angle_beta 108.8170(10)
_cell_angle_gamma 90.00
_cell_formula_units_Z 4
_cell_length_a 21.7648(11)
_cell_length_b 10.8475(5)
_cell_length_c 16.3427(8)
_cell_measurement_reflns_used 8118
_cell_measurement_temperature 150(2)
_cell_measurement_theta_max 27.50
_cell_measurement_theta_min 2.32
_cell_volume 3652.2(3)
_computing_cell_refinement 'Bruker SAINT'
_computing_data_collection 'Bruker SMART'
_computing_data_reduction 'Bruker SAINT'
_computing_molecular_graphics 'Bruker SHELXTL'
_computing_publication_material 'Bruker SHELXTL'
_computing_structure_refinement 'SHELXL-97 (Sheldrick, 1997)'
_computing_structure_solution 'SHELXS-97 (Sheldrick, 1990)'
_diffrn_ambient_temperature 150(2)
_diffrn_measured_fraction_theta_full 1.000
_diffrn_measured_fraction_theta_max 1.000
_diffrn_measurement_device_type 'BRUKER SMART APEXCCD area detector'
_diffrn_measurement_method 'omega scans'
_diffrn_radiation_monochromator graphite
_diffrn_radiation_source 'fine-focus sealed tube'
_diffrn_radiation_type MoK\a
_diffrn_radiation_wavelength 0.71073
_diffrn_reflns_av_R_equivalents 0.0314
_diffrn_reflns_av_sigmaI/netI 0.0334
_diffrn_reflns_limit_h_max 26
_diffrn_reflns_limit_h_min -28
_diffrn_reflns_limit_k_max 14
_diffrn_reflns_limit_k_min -14
_diffrn_reflns_limit_l_max 21
_diffrn_reflns_limit_l_min -21
_diffrn_reflns_number 25504
_diffrn_reflns_theta_full 27.50
_diffrn_reflns_theta_max 27.50
_diffrn_reflns_theta_min 0.99
_exptl_absorpt_coefficient_mu 1.844
_exptl_absorpt_correction_T_max 0.6557
_exptl_absorpt_correction_T_min 0.5899
_exptl_absorpt_correction_type multi-scan
_exptl_crystal_colour red
_exptl_crystal_density_diffrn 1.663
_exptl_crystal_density_meas ?
_exptl_crystal_density_method 'not measured'
_exptl_crystal_description block
_exptl_crystal_F_000 1856
_exptl_crystal_size_max 0.32
_exptl_crystal_size_mid 0.32
_exptl_crystal_size_min 0.25
_refine_diff_density_max 0.530
_refine_diff_density_min -0.242
_refine_diff_density_rms 0.072
_refine_ls_extinction_method none
_refine_ls_goodness_of_fit_ref 1.047
_refine_ls_hydrogen_treatment constr
_refine_ls_matrix_type full
_refine_ls_number_parameters 437
_refine_ls_number_reflns 8394
_refine_ls_number_restraints 0
_refine_ls_restrained_S_all 1.047
_refine_ls_R_factor_all 0.0377
_refine_ls_R_factor_gt 0.0303
_refine_ls_shift/su_max 0.002
_refine_ls_shift/su_mean 0.000
_refine_ls_structure_factor_coef Fsqd
_refine_ls_weighting_details 'calc w=1/[\s^2^(Fo^2^)+(0.0350P)^2^+0.5876P] where P=(Fo^2^+2Fc^2^)/3'
_refine_ls_weighting_scheme calc
_refine_ls_wR_factor_gt 0.0693
_refine_ls_wR_factor_ref 0.0724
_reflns_number_gt 7254
_reflns_number_total 8394
_reflns_threshold_expression >2sigma(I)
_cod_data_source_file ic100484a_si_002.cif
_cod_data_source_block ic12574
_cod_depositor_comments
;
The following automatic conversions were performed:

'_symmetry_cell_setting' value 'Monoclinic' changed to 'monoclinic'
according to the built-in table from CIF Core dictionary named
'cif_core.dic' version 2.4.1 from 2010-06-29.

Automatic conversion script
Id: cif_fix_values 1646 2011-03-28 12:23:43Z adriana 

The following automatic conversions were performed:

'_exptl_crystal_density_meas' value 'not_measured' was changed to '?'
- the value is perceived as not measured.

Automatic conversion script
Id: cif_fix_values 3008 2015-01-20 13:52:24Z robertas 
;
_cod_database_code 4316044

loop_
_symmetry_equiv_pos_as_xyz
'x, y, z'
'-x, y+1/2, -z+1/2'
'-x, -y, -z'
'x, -y-1/2, z-1/2'

loop_
_atom_site_label
_atom_site_type_symbol
_atom_site_fract_x
_atom_site_fract_y
_atom_site_fract_z
_atom_site_U_iso_or_equiv
_atom_site_adp_type
_atom_site_occupancy
_atom_site_symmetry_multiplicity
_atom_site_calc_flag
_atom_site_refinement_flags
_atom_site_disorder_assembly
_atom_site_disorder_group
Fe1 Fe 0.111975(14) 1.18389(3) 0.321744(18) 0.01930(7) Uani 1 1 d . . .
Fe2 Fe 0.171429(13) 1.12929(3) 0.475814(17) 0.01779(7) Uani 1 1 d . . .
Fe3 Fe 0.330178(14) 0.56320(3) 0.360976(18) 0.02031(7) Uani 1 1 d . . .
Fe4 Fe 0.394779(14) 0.73275(3) 0.453273(19) 0.02184(8) Uani 1 1 d . . .
S1 S 0.13866(2) 0.98991(4) 0.36761(3) 0.01888(11) Uani 1 1 d . . .
S2 S 0.31441(3) 0.63014(5) 0.48422(3) 0.02285(11) Uani 1 1 d . . .
S3 S 0.22073(2) 1.20784(5) 0.38495(3) 0.02051(11) Uani 1 1 d . . .
S4 S 0.31224(2) 0.76446(5) 0.32956(3) 0.02041(11) Uani 1 1 d . . .
O1 O 0.08961(9) 1.17287(17) 0.13491(11) 0.0418(4) Uani 1 1 d . . .
O2 O 0.09235(9) 1.44879(15) 0.33503(12) 0.0481(5) Uani 1 1 d . . .
O3 O -0.02083(8) 1.14206(17) 0.31942(12) 0.0433(4) Uani 1 1 d . . .
O4 O 0.19283(8) 1.37303(14) 0.55639(10) 0.0339(4) Uani 1 1 d . . .
O5 O 0.06724(9) 1.06917(16) 0.54595(11) 0.0397(4) Uani 1 1 d . . .
O6 O 0.27808(8) 0.99965(16) 0.60396(10) 0.0375(4) Uani 1 1 d . . .
O7 O 0.41040(8) 0.54011(17) 0.24874(10) 0.0385(4) Uani 1 1 d . . .
O8 O 0.38685(8) 0.34176(15) 0.45924(10) 0.0362(4) Uani 1 1 d . . .
O9 O 0.20749(8) 0.45819(16) 0.24862(11) 0.0433(5) Uani 1 1 d . . .
O10 O 0.48408(8) 0.57680(17) 0.58488(12) 0.0460(5) Uani 1 1 d . . .
O11 O 0.49134(9) 0.7994(2) 0.37211(13) 0.0534(5) Uani 1 1 d . . .
O12 O 0.39985(9) 0.96769(17) 0.54488(11) 0.0457(5) Uani 1 1 d . . .
N1 N 0.13554(8) 0.75160(15) 0.47528(11) 0.0215(4) Uani 1 1 d . . .
N2 N 0.33816(8) 1.04019(16) 0.26837(11) 0.0220(4) Uani 1 1 d . . .
C1 C 0.09966(11) 1.1754(2) 0.20761(14) 0.0262(5) Uani 1 1 d . . .
C2 C 0.10198(11) 1.3467(2) 0.33005(14) 0.0293(5) Uani 1 1 d . . .
C3 C 0.03076(11) 1.1589(2) 0.31914(14) 0.0270(5) Uani 1 1 d . . .
C4 C 0.18366(10) 1.2778(2) 0.52568(13) 0.0225(4) Uani 1 1 d . . .
C5 C 0.10799(11) 1.0917(2) 0.51869(13) 0.0257(5) Uani 1 1 d . . .
C6 C 0.23683(10) 1.04876(19) 0.55404(13) 0.0237(4) Uani 1 1 d . . .
C7 C 0.37862(11) 0.5474(2) 0.29121(13) 0.0259(5) Uani 1 1 d . . .
C8 C 0.36457(11) 0.4271(2) 0.42051(13) 0.0256(5) Uani 1 1 d . . .
C9 C 0.25459(11) 0.4986(2) 0.29299(14) 0.0279(5) Uani 1 1 d . . .
C10 C 0.45041(11) 0.6394(2) 0.53429(15) 0.0303(5) Uani 1 1 d . . .
C11 C 0.45447(11) 0.7726(2) 0.40422(15) 0.0327(5) Uani 1 1 d . . .
C12 C 0.39787(11) 0.8768(2) 0.51019(14) 0.0295(5) Uani 1 1 d . . .
C13 C 0.06879(10) 0.89420(18) 0.36400(14) 0.0237(4) Uani 1 1 d . . .
H13A H 0.0481 0.9258 0.4056 0.028 Uiso 1 1 calc R . .
H13B H 0.0364 0.8969 0.3054 0.028 Uiso 1 1 calc R . .
C14 C 0.09149(10) 0.76241(18) 0.38692(14) 0.0253(5) Uani 1 1 d . . .
H14A H 0.0533 0.7089 0.3798 0.030 Uiso 1 1 calc R . .
H14B H 0.1138 0.7330 0.3465 0.030 Uiso 1 1 calc R . .
C15 C 0.18865(10) 0.66416(19) 0.48385(14) 0.0242(4) Uani 1 1 d . . .
H15A H 0.1740 0.5978 0.4403 0.029 Uiso 1 1 calc R . .
H15B H 0.2021 0.6261 0.5420 0.029 Uiso 1 1 calc R . .
C16 C 0.24510(10) 0.73182(19) 0.47057(15) 0.0263(5) Uani 1 1 d . . .
H16A H 0.2581 0.8005 0.5126 0.032 Uiso 1 1 calc R . .
H16B H 0.2316 0.7675 0.4117 0.032 Uiso 1 1 calc R . .
C17 C 0.10231(10) 0.7399(2) 0.54038(15) 0.0275(5) Uani 1 1 d . . .
H17 H 0.0661 0.8014 0.5250 0.033 Uiso 1 1 calc R . .
C18 C 0.14848(12) 0.7760(3) 0.62890(16) 0.0388(6) Uani 1 1 d . . .
H18A H 0.1837 0.7154 0.6476 0.058 Uiso 1 1 calc R . .
H18B H 0.1248 0.7781 0.6707 0.058 Uiso 1 1 calc R . .
H18C H 0.1667 0.8576 0.6255 0.058 Uiso 1 1 calc R . .
C19 C 0.07195(13) 0.6139(2) 0.54246(19) 0.0444(7) Uani 1 1 d . . .
H19A H 0.0434 0.5926 0.4843 0.067 Uiso 1 1 calc R . .
H19B H 0.0466 0.6162 0.5823 0.067 Uiso 1 1 calc R . .
H19C H 0.1063 0.5518 0.5621 0.067 Uiso 1 1 calc R . .
C20 C 0.27247(10) 1.09157(19) 0.35866(13) 0.0236(4) Uani 1 1 d . . .
H20A H 0.3104 1.0749 0.4105 0.028 Uiso 1 1 calc R . .
H20B H 0.2478 1.0138 0.3419 0.028 Uiso 1 1 calc R . .
C21 C 0.29579(10) 1.13401(19) 0.28552(13) 0.0224(4) Uani 1 1 d . . .
H21A H 0.2581 1.1481 0.2329 0.027 Uiso 1 1 calc R . .
H21B H 0.3198 1.2126 0.3014 0.027 Uiso 1 1 calc R . .
C22 C 0.30220(10) 0.94426(18) 0.20927(13) 0.0223(4) Uani 1 1 d . . .
H22A H 0.3019 0.9637 0.1500 0.027 Uiso 1 1 calc R . .
H22B H 0.2566 0.9439 0.2090 0.027 Uiso 1 1 calc R . .
C23 C 0.33134(11) 0.81672(19) 0.23431(13) 0.0238(4) Uani 1 1 d . . .
H23A H 0.3790 0.8201 0.2472 0.029 Uiso 1 1 calc R . .
H23B H 0.3132 0.7585 0.1859 0.029 Uiso 1 1 calc R . .
C24 C 0.39139(11) 1.0901(2) 0.24023(15) 0.0327(5) Uani 1 1 d . . .
H24 H 0.4115 1.0182 0.2202 0.039 Uiso 1 1 calc R . .
C25 C 0.36915(14) 1.1797(3) 0.16430(18) 0.0474(7) Uani 1 1 d . . .
H25A H 0.3359 1.1402 0.1161 0.071 Uiso 1 1 calc R . .
H25B H 0.4063 1.2027 0.1460 0.071 Uiso 1 1 calc R . .
H25C H 0.3510 1.2538 0.1821 0.071 Uiso 1 1 calc R . .
C26 C 0.44384(13) 1.1458(3) 0.31684(19) 0.0514(8) Uani 1 1 d . . .
H26A H 0.4269 1.2199 0.3364 0.077 Uiso 1 1 calc R . .
H26B H 0.4815 1.1678 0.2994 0.077 Uiso 1 1 calc R . .
H26C H 0.4569 1.0857 0.3641 0.077 Uiso 1 1 calc R . .

loop_
_atom_site_aniso_label
_atom_site_aniso_U_11
_atom_site_aniso_U_22
_atom_site_aniso_U_33
_atom_site_aniso_U_23
_atom_site_aniso_U_13
_atom_site_aniso_U_12
Fe1 0.02029(15) 0.01742(15) 0.02017(15) 0.00164(11) 0.00652(11) 0.00337(11)
Fe2 0.01833(14) 0.01734(14) 0.01863(14) -0.00042(11) 0.00725(11) 0.00011(11)
Fe3 0.01984(15) 0.02165(15) 0.01968(15) 0.00110(11) 0.00672(11) 0.00334(11)
Fe4 0.01680(15) 0.02795(16) 0.02050(15) -0.00232(12) 0.00562(11) 0.00302(12)
S1 0.0186(2) 0.0163(2) 0.0213(2) -0.00013(18) 0.00586(19) 0.00105(18)
S2 0.0229(3) 0.0255(3) 0.0233(3) 0.0039(2) 0.0118(2) 0.0076(2)
S3 0.0210(2) 0.0191(2) 0.0238(3) 0.00155(19) 0.0105(2) 0.00067(19)
S4 0.0195(2) 0.0227(3) 0.0198(2) 0.00165(19) 0.00746(19) 0.00142(19)
O1 0.0550(12) 0.0482(11) 0.0250(9) 0.0008(8) 0.0166(8) 0.0026(9)
O2 0.0508(11) 0.0216(9) 0.0613(13) -0.0060(8) 0.0032(9) 0.0080(8)
O3 0.0261(9) 0.0472(11) 0.0599(12) 0.0106(9) 0.0185(8) 0.0079(8)
O4 0.0439(10) 0.0239(8) 0.0356(9) -0.0084(7) 0.0150(8) -0.0046(7)
O5 0.0399(10) 0.0407(10) 0.0504(11) -0.0075(8) 0.0309(9) -0.0092(8)
O6 0.0344(9) 0.0428(10) 0.0288(9) 0.0038(7) 0.0011(7) 0.0120(8)
O7 0.0354(9) 0.0529(11) 0.0326(9) -0.0028(8) 0.0183(8) 0.0068(8)
O8 0.0460(10) 0.0285(9) 0.0336(9) 0.0043(7) 0.0122(8) 0.0128(8)
O9 0.0369(10) 0.0461(11) 0.0378(10) 0.0108(8) -0.0008(8) -0.0154(8)
O10 0.0326(10) 0.0480(11) 0.0455(11) 0.0065(9) -0.0042(8) 0.0084(8)
O11 0.0319(10) 0.0776(15) 0.0603(13) 0.0046(11) 0.0282(9) -0.0027(10)
O12 0.0457(11) 0.0409(11) 0.0425(10) -0.0154(8) 0.0032(8) 0.0063(9)
N1 0.0169(8) 0.0182(8) 0.0311(10) 0.0035(7) 0.0099(7) 0.0030(7)
N2 0.0208(9) 0.0242(9) 0.0235(9) -0.0063(7) 0.0107(7) -0.0046(7)
C1 0.0269(11) 0.0231(11) 0.0297(12) 0.0023(9) 0.0106(9) 0.0023(9)
C2 0.0275(12) 0.0270(12) 0.0290(12) 0.0002(9) 0.0029(9) 0.0010(9)
C3 0.0286(12) 0.0252(11) 0.0271(11) 0.0047(9) 0.0090(9) 0.0074(9)
C4 0.0224(10) 0.0267(11) 0.0197(10) 0.0014(8) 0.0084(8) 0.0012(8)
C5 0.0308(12) 0.0234(11) 0.0238(11) -0.0040(9) 0.0101(9) -0.0009(9)
C6 0.0262(11) 0.0243(11) 0.0227(10) -0.0029(8) 0.0108(9) -0.0007(9)
C7 0.0263(11) 0.0276(11) 0.0220(11) -0.0012(9) 0.0053(9) 0.0024(9)
C8 0.0274(11) 0.0281(11) 0.0225(10) -0.0033(9) 0.0100(9) 0.0029(9)
C9 0.0306(12) 0.0252(11) 0.0274(11) 0.0080(9) 0.0085(9) 0.0006(9)
C10 0.0211(11) 0.0360(13) 0.0308(12) -0.0065(10) 0.0041(9) 0.0007(9)
C11 0.0217(11) 0.0428(14) 0.0322(12) -0.0057(10) 0.0068(10) 0.0017(10)
C12 0.0227(11) 0.0368(13) 0.0259(11) -0.0025(10) 0.0038(9) 0.0052(10)
C13 0.0192(10) 0.0197(10) 0.0280(11) -0.0019(8) 0.0018(8) -0.0010(8)
C14 0.0222(10) 0.0187(10) 0.0329(12) -0.0022(9) 0.0059(9) -0.0039(8)
C15 0.0214(10) 0.0186(10) 0.0337(12) 0.0013(9) 0.0105(9) 0.0040(8)
C16 0.0253(11) 0.0210(10) 0.0389(13) 0.0038(9) 0.0192(10) 0.0071(9)
C17 0.0214(11) 0.0267(11) 0.0375(13) 0.0058(9) 0.0137(9) 0.0046(9)
C18 0.0338(13) 0.0515(16) 0.0340(13) 0.0050(11) 0.0151(11) 0.0090(12)
C19 0.0407(15) 0.0353(14) 0.0695(19) 0.0104(13) 0.0351(14) -0.0039(12)
C20 0.0226(10) 0.0262(11) 0.0250(10) 0.0039(9) 0.0118(8) 0.0069(9)
C21 0.0225(10) 0.0233(10) 0.0241(10) -0.0006(8) 0.0115(8) -0.0016(8)
C22 0.0242(10) 0.0239(11) 0.0187(10) -0.0004(8) 0.0068(8) -0.0032(8)
C23 0.0283(11) 0.0260(11) 0.0189(10) -0.0016(8) 0.0101(8) -0.0015(9)
C24 0.0264(12) 0.0386(13) 0.0388(13) -0.0129(11) 0.0184(10) -0.0094(10)
C25 0.0553(18) 0.0488(17) 0.0519(17) -0.0015(13) 0.0362(14) -0.0183(14)
C26 0.0269(13) 0.0659(19) 0.0644(19) -0.0302(16) 0.0190(13) -0.0195(13)

loop_
_atom_type_symbol
_atom_type_description
_atom_type_scat_dispersion_real
_atom_type_scat_dispersion_imag
_atom_type_scat_source
C C 0.0033 0.0016 'International Tables Vol C Tables 4.2.6.8 and 6.1.1.4'
H H 0.0000 0.0000 'International Tables Vol C Tables 4.2.6.8 and 6.1.1.4'
N N 0.0061 0.0033 'International Tables Vol C Tables 4.2.6.8 and 6.1.1.4'
O O 0.0106 0.0060 'International Tables Vol C Tables 4.2.6.8 and 6.1.1.4'
S S 0.1246 0.1234 'International Tables Vol C Tables 4.2.6.8 and 6.1.1.4'
Fe Fe 0.3463 0.8444 'International Tables Vol C Tables 4.2.6.8 and 6.1.1.4'

loop_
_geom_angle_atom_site_label_1
_geom_angle_atom_site_label_2
_geom_angle_atom_site_label_3
_geom_angle
_geom_angle_site_symmetry_1
_geom_angle_site_symmetry_3
_geom_angle_publ_flag
C3 Fe1 C2 90.47(10) . . ?
C3 Fe1 C1 98.81(10) . . ?
C2 Fe1 C1 98.50(10) . . ?
C3 Fe1 S1 90.75(7) . . ?
C2 Fe1 S1 157.46(7) . . ?
C1 Fe1 S1 103.54(7) . . ?
C3 Fe1 S3 155.76(7) . . ?
C2 Fe1 S3 89.25(7) . . ?
C1 Fe1 S3 105.20(7) . . ?
S1 Fe1 S3 80.56(2) . . ?
C3 Fe1 Fe2 100.11(7) . . ?
C2 Fe1 Fe2 101.14(7) . . ?
C1 Fe1 Fe2 152.47(7) . . ?
S1 Fe1 Fe2 56.529(15) . . ?
S3 Fe1 Fe2 56.275(15) . . ?
C5 Fe2 C4 92.72(10) . . ?
C5 Fe2 C6 98.32(10) . . ?
C4 Fe2 C6 98.41(9) . . ?
C5 Fe2 S1 93.75(7) . . ?
C4 Fe2 S1 157.41(7) . . ?
C6 Fe2 S1 102.03(7) . . ?
C5 Fe2 S3 159.21(7) . . ?
C4 Fe2 S3 85.82(7) . . ?
C6 Fe2 S3 102.42(7) . . ?
S1 Fe2 S3 80.50(2) . . ?
C5 Fe2 Fe1 103.57(7) . . ?
C4 Fe2 Fe1 101.42(7) . . ?
C6 Fe2 Fe1 149.54(7) . . ?
S1 Fe2 Fe1 56.002(15) . . ?
S3 Fe2 Fe1 56.691(16) . . ?
C8 Fe3 C7 92.20(10) . . ?
C8 Fe3 C9 98.78(10) . . ?
C7 Fe3 C9 100.24(10) . . ?
C8 Fe3 S4 159.18(7) . . ?
C7 Fe3 S4 92.40(7) . . ?
C9 Fe3 S4 100.35(7) . . ?
C8 Fe3 S2 86.45(7) . . ?
C7 Fe3 S2 152.03(7) . . ?
C9 Fe3 S2 107.58(8) . . ?
S4 Fe3 S2 80.04(2) . . ?
C8 Fe3 Fe4 102.88(7) . . ?
C7 Fe3 Fe4 97.01(7) . . ?
C9 Fe3 Fe4 151.64(7) . . ?
S4 Fe3 Fe4 56.392(16) . . ?
S2 Fe3 Fe4 56.380(17) . . ?
C11 Fe4 C10 93.01(11) . . ?
C11 Fe4 C12 96.32(11) . . ?
C10 Fe4 C12 101.78(10) . . ?
C11 Fe4 S4 92.59(8) . . ?
C10 Fe4 S4 154.33(8) . . ?
C12 Fe4 S4 102.47(7) . . ?
C11 Fe4 S2 161.03(8) . . ?
C10 Fe4 S2 86.77(8) . . ?
C12 Fe4 S2 102.30(8) . . ?
S4 Fe4 S2 79.98(2) . . ?
C11 Fe4 Fe3 104.83(8) . . ?
C10 Fe4 Fe3 98.29(7) . . ?
C12 Fe4 Fe3 149.90(7) . . ?
S4 Fe4 Fe3 56.078(16) . . ?
S2 Fe4 Fe3 56.573(16) . . ?
C13 S1 Fe1 113.50(7) . . ?
C13 S1 Fe2 117.05(7) . . ?
Fe1 S1 Fe2 67.469(17) . . ?
C16 S2 Fe4 110.10(7) . . ?
C16 S2 Fe3 116.17(8) . . ?
Fe4 S2 Fe3 67.047(18) . . ?
C20 S3 Fe2 110.64(7) . . ?
C20 S3 Fe1 116.35(7) . . ?
Fe2 S3 Fe1 67.034(17) . . ?
C23 S4 Fe3 115.20(7) . . ?
C23 S4 Fe4 118.48(7) . . ?
Fe3 S4 Fe4 67.529(18) . . ?
C14 N1 C15 113.14(17) . . ?
C14 N1 C17 113.79(17) . . ?
C15 N1 C17 115.53(16) . . ?
C21 N2 C22 112.70(16) . . ?
C21 N2 C24 114.28(17) . . ?
C22 N2 C24 111.14(16) . . ?
O1 C1 Fe1 177.2(2) . . ?
O2 C2 Fe1 176.4(2) . . ?
O3 C3 Fe1 178.4(2) . . ?
O4 C4 Fe2 178.01(19) . . ?
O5 C5 Fe2 179.1(2) . . ?
O6 C6 Fe2 179.0(2) . . ?
O7 C7 Fe3 177.9(2) . . ?
O8 C8 Fe3 179.0(2) . . ?
O9 C9 Fe3 178.4(2) . . ?
O10 C10 Fe4 177.5(2) . . ?
O11 C11 Fe4 178.6(2) . . ?
O12 C12 Fe4 179.1(2) . . ?
C14 C13 S1 109.01(14) . . ?
N1 C14 C13 112.18(17) . . ?
N1 C15 C16 109.00(16) . . ?
C15 C16 S2 111.64(14) . . ?
N1 C17 C18 109.69(18) . . ?
N1 C17 C19 114.29(19) . . ?
C18 C17 C19 111.6(2) . . ?
C21 C20 S3 111.35(14) . . ?
N2 C21 C20 109.46(17) . . ?
N2 C22 C23 112.41(17) . . ?
C22 C23 S4 108.76(14) . . ?
N2 C24 C26 110.15(19) . . ?
N2 C24 C25 114.24(19) . . ?
C26 C24 C25 111.9(2) . . ?

loop_
_geom_bond_atom_site_label_1
_geom_bond_atom_site_label_2
_geom_bond_distance
_geom_bond_site_symmetry_2
_geom_bond_publ_flag
Fe1 C3 1.775(2) . ?
Fe1 C2 1.790(2) . ?
Fe1 C1 1.799(2) . ?
Fe1 S1 2.2463(6) . ?
Fe1 S3 2.2716(6) . ?
Fe1 Fe2 2.5027(4) . ?
Fe2 C5 1.786(2) . ?
Fe2 C4 1.787(2) . ?
Fe2 C6 1.803(2) . ?
Fe2 S1 2.2601(6) . ?
Fe2 S3 2.2607(6) . ?
Fe3 C8 1.794(2) . ?
Fe3 C7 1.793(2) . ?
Fe3 C9 1.803(2) . ?
Fe3 S4 2.2479(6) . ?
Fe3 S2 2.2689(6) . ?
Fe3 Fe4 2.5033(4) . ?
Fe4 C11 1.786(3) . ?
Fe4 C10 1.792(2) . ?
Fe4 C12 1.808(2) . ?
Fe4 S4 2.2562(6) . ?
Fe4 S2 2.2638(6) . ?
S1 C13 1.826(2) . ?
S2 C16 1.823(2) . ?
S3 C20 1.832(2) . ?
S4 C23 1.826(2) . ?
O1 C1 1.137(3) . ?
O2 C2 1.135(3) . ?
O3 C3 1.139(3) . ?
O4 C4 1.137(2) . ?
O5 C5 1.140(3) . ?
O6 C6 1.133(3) . ?
O7 C7 1.130(3) . ?
O8 C8 1.138(3) . ?
O9 C9 1.136(3) . ?
O10 C10 1.136(3) . ?
O11 C11 1.129(3) . ?
O12 C12 1.131(3) . ?
N1 C14 1.458(3) . ?
N1 C15 1.467(2) . ?
N1 C17 1.472(3) . ?
N2 C21 1.460(3) . ?
N2 C22 1.463(2) . ?
N2 C24 1.480(3) . ?
C13 C14 1.519(3) . ?
C15 C16 1.506(3) . ?
C17 C18 1.523(3) . ?
C17 C19 1.523(3) . ?
C20 C21 1.513(3) . ?
C22 C23 1.522(3) . ?
C24 C26 1.521(3) . ?
C24 C25 1.527(4) . ?
